data_7020005
loop_
_publ_author_name
'Zhao, Junwei'
'Shi, Dongying'
'Chen, Lijuan'
'Li, Yanzhou'
'Ma, Pengtao'
'Wang, Jingping'
'Niu, Jingyang'

_publ_section_title
;
 Novel polyoxometalate hybrids consisting of copper-lanthanide
 heterometallic/lanthanide germanotungstate fragments.
;
_journal_issue 35
_journal_name_full 'Dalton transactions (Cambridge, England : 2003)'
_journal_page_first 10740
_journal_page_last 10751
_journal_paper_doi 10.1039/c2dt30949a
_journal_volume 41
_journal_year 2012
_chemical_formula_sum 'C26 H151 Cu5 Er2 Ge4 K N26 Na2 O173 W44'
_chemical_formula_weight 12713.79
_chemical_name_systematic
;
?
;
_space_group_IT_number 14
_symmetry_cell_setting monoclinic
_symmetry_space_group_name_Hall '-P 2ybc'
_symmetry_space_group_name_H-M 'P 1 21/c 1'
_atom_sites_solution_hydrogens geom
_atom_sites_solution_primary direct
_atom_sites_solution_secondary difmap
_audit_creation_method SHELXL-97
_cell_angle_alpha 90.00
_cell_angle_beta 103.843(4)
_cell_angle_gamma 90.00
_cell_formula_units_Z 2
_cell_length_a 17.545(3)
_cell_length_b 24.176(5)
_cell_length_c 24.666(5)
_cell_measurement_reflns_used 1513
_cell_measurement_temperature 296(2)
_cell_measurement_theta_max 27.31
_cell_measurement_theta_min 2.49
_cell_volume 10159(3)
_computing_cell_refinement 'Bruker SMART'
_computing_data_collection 'Bruker SMART'
_computing_data_reduction 'Bruker SAINT'
_computing_molecular_graphics 'Bruker SHELXTL'
_computing_publication_material 'Bruker SHELXTL'
_computing_structure_refinement 'SHELXL-97 (Sheldrick, 1997)'
_computing_structure_solution 'SHELXS-97 (Sheldrick, 1990)'
_diffrn_ambient_temperature 296(2)
_diffrn_detector_area_resol_mean NONE
_diffrn_measured_fraction_theta_full 0.983
_diffrn_measured_fraction_theta_max 0.983
_diffrn_measurement_device_type 'CCD area detector'
_diffrn_measurement_method 'phi and omega scans'
_diffrn_radiation_monochromator graphite
_diffrn_radiation_source 'fine-focus sealed tube'
_diffrn_radiation_type MoK\a
_diffrn_radiation_wavelength 0.71073
_diffrn_reflns_av_R_equivalents 0.0803
_diffrn_reflns_av_sigmaI/netI 0.0908
_diffrn_reflns_limit_h_max 20
_diffrn_reflns_limit_h_min -20
_diffrn_reflns_limit_k_max 26
_diffrn_reflns_limit_k_min -28
_diffrn_reflns_limit_l_max 29
_diffrn_reflns_limit_l_min -29
_diffrn_reflns_number 50560
_diffrn_reflns_theta_full 25.00
_diffrn_reflns_theta_max 25.00
_diffrn_reflns_theta_min 1.70
_diffrn_standards_decay_% NONE
_diffrn_standards_interval_count NONE
_diffrn_standards_interval_time NONE
_diffrn_standards_number NONE
_exptl_absorpt_coefficient_mu 26.835
_exptl_absorpt_correction_T_max 0.0751
_exptl_absorpt_correction_T_min 0.0273
_exptl_absorpt_correction_type multi-scan
_exptl_absorpt_process_details SADABS
_exptl_crystal_colour PURPLE
_exptl_crystal_density_diffrn 4.156
_exptl_crystal_density_meas 0
_exptl_crystal_density_method 'not measured'
_exptl_crystal_description prism
_exptl_crystal_F_000 11158
_exptl_crystal_size_max 0.48
_exptl_crystal_size_mid 0.28
_exptl_crystal_size_min 0.20
_refine_diff_density_max 3.718
_refine_diff_density_min -3.641
_refine_diff_density_rms 0.428
_refine_ls_extinction_method none
_refine_ls_goodness_of_fit_ref 1.054
_refine_ls_hydrogen_treatment constr
_refine_ls_matrix_type full
_refine_ls_number_parameters 1215
_refine_ls_number_reflns 17584
_refine_ls_number_restraints 166
_refine_ls_restrained_S_all 1.093
_refine_ls_R_factor_all 0.0738
_refine_ls_R_factor_gt 0.0481
_refine_ls_shift/su_max 0.001
_refine_ls_shift/su_mean 0.000
_refine_ls_structure_factor_coef Fsqd
_refine_ls_weighting_details 'calc w=1/[\s^2^(Fo^2^)+(0.0220P)^2^+0.0000P] where P=(Fo^2^+2Fc^2^)/3'
_refine_ls_weighting_scheme calc
_refine_ls_wR_factor_gt 0.0848
_refine_ls_wR_factor_ref 0.0886
_reflns_number_gt 12044
_reflns_number_total 17584
_reflns_threshold_expression >2sigma(I)
_cod_data_source_file c2dt30949a.txt
_cod_data_source_block 6
_cod_depositor_comments
;
The following automatic conversions were performed:

'_symmetry_cell_setting' value 'Monoclinic' changed to 'monoclinic'
according to /home/saulius/struct/CIF-dictionaries/cif_core.dic
dictionary named 'cif_core.dic' version 2.4.1 from
2010-06-29.

'_exptl_absorpt_correction_type' value 'MULTI-SCAN'
changed to 'multi-scan' according to
/home/saulius/struct/CIF-dictionaries/cif_core.dic dictionary named
'cif_core.dic' version 2.4.1 from
2010-06-29.

'_refine_ls_hydrogen_treatment' value 'CONSTR' changed
to 'constr' according to
/home/saulius/struct/CIF-dictionaries/cif_core.dic dictionary named
'cif_core.dic' version 2.4.1 from 2010-06-29.

Automatic conversion script
Id: cif_fix_values 1891 2012-01-12 08:04:46Z andrius 
;
_cod_original_sg_symbol_H-M P2(1)/c
_cod_database_code 7020005

loop_
_symmetry_equiv_pos_as_xyz
'x, y, z'
'-x, y+1/2, -z+1/2'
'-x, -y, -z'
'x, -y-1/2, z-1/2'

loop_
_atom_site_label
_atom_site_type_symbol
_atom_site_fract_x
_atom_site_fract_y
_atom_site_fract_z
_atom_site_U_iso_or_equiv
_atom_site_adp_type
_atom_site_occupancy
_atom_site_symmetry_multiplicity
_atom_site_calc_flag
_atom_site_refinement_flags
K1 K 0.0000 0.5000 0.5000 0.0351(16) Uani 1 2 d S
W1 W -0.14437(4) 0.26247(3) 0.44478(3) 0.02113(18) Uani 1 1 d .
W2 W -0.01964(4) 0.36016(3) 0.42476(3) 0.02255(18) Uani 1 1 d .
W3 W -0.12916(4) 0.38206(3) 0.51795(3) 0.02087(18) Uani 1 1 d .
W4 W -0.08743(4) 0.30325(3) 0.65202(3) 0.01970(18) Uani 1 1 d .
W5 W 0.05145(4) 0.41157(3) 0.63026(3) 0.02193(18) Uani 1 1 d .
W6 W 0.15840(4) 0.39038(3) 0.53578(3) 0.02251(18) Uani 1 1 d D
W7 W 0.14557(4) 0.25528(3) 0.45914(3) 0.01898(17) Uani 1 1 d .
W8 W 0.02371(4) 0.15929(3) 0.47964(3) 0.01817(17) Uani 1 1 d .
W9 W -0.10674(4) 0.18681(3) 0.57783(3) 0.01858(17) Uani 1 1 d .
W10 W 0.06139(4) 0.20792(3) 0.67464(3) 0.02031(18) Uani 1 1 d .
W11 W 0.19661(4) 0.31472(3) 0.65396(3) 0.02028(18) Uani 1 1 d .
W12 W 0.44842(4) 0.16297(3) 0.60517(3) 0.02055(18) Uani 1 1 d .
W13 W 0.34979(4) 0.05762(3) 0.54051(3) 0.01535(16) Uani 1 1 d .
W14 W 0.29225(4) -0.05916(3) 0.62227(3) 0.02359(19) Uani 1 1 d .
W15 W 0.50272(4) -0.04231(3) 0.62315(3) 0.02110(18) Uani 1 1 d .
W16 W 0.60421(4) 0.06534(4) 0.68863(3) 0.0259(2) Uani 1 1 d .
W17 W 0.50623(5) 0.16593(4) 0.76200(3) 0.0334(2) Uani 1 1 d .
W18 W 0.31303(5) 0.15481(4) 0.75377(3) 0.0288(2) Uani 1 1 d .
W19 W 0.20326(4) 0.03778(3) 0.68353(3) 0.02296(19) Uani 1 1 d .
W20 W 0.33327(5) -0.05313(4) 0.76153(3) 0.0355(2) Uani 1 1 d .
W21 W 0.54497(5) -0.03611(4) 0.76317(3) 0.0325(2) Uani 1 1 d .
W22 W 0.44481(5) 0.06664(4) 0.83536(3) 0.0375(2) Uani 1 1 d .
Er1 Er 0.22207(5) 0.16720(4) 0.58776(3) 0.01944(19) Uani 1 1 d .
Ge1 Ge 0.02753(10) 0.28490(8) 0.55033(7) 0.0130(4) Uani 1 1 d .
Ge2 Ge 0.40211(10) 0.05544(8) 0.68562(7) 0.0181(4) Uani 1 1 d .
Na1 Na 0.3252(5) 0.5198(4) 0.5926(3) 0.063 Uiso 1 1 d D
O1 O -0.2274(7) 0.2371(5) 0.3993(5) 0.032(3) Uani 1 1 d .
O1W O 0.8135(8) -0.1988(6) 0.6854(5) 0.044(4) Uani 1 1 d .
O2W O 0.3449(5) 0.4358(4) 0.5890(5) 0.086 Uiso 1 1 d D
O3W O 0.3160(10) 0.6023(4) 0.5985(6) 0.099 Uiso 1 1 d D
O4W O 0.5920(9) 0.7951(8) -0.1742(8) 0.087(6) Uani 1 1 d .
O5W O 0.3702(10) 0.5292(6) 0.5226(5) 0.094 Uiso 1 1 d D
O6W O 0.2549(8) 0.5058(6) 0.6469(6) 0.081 Uiso 1 1 d D
O7W O -0.1310(18) 0.0936(16) 0.6986(13) 0.073(10) Uiso 0.50 1 d P
O8W O 0.520(2) 0.326(2) 0.7823(16) 0.110(14) Uiso 0.50 1 d P
O9W O 0.8424(18) 0.4264(16) 0.2947(13) 0.073(10) Uiso 0.50 1 d P
O10W O 0.6484(16) 0.8092(13) -0.0442(11) 0.171(11) Uiso 1 1 d .
O2 O -0.0668(6) 0.2130(5) 0.4415(4) 0.026(3) Uani 1 1 d U
O3 O -0.0460(6) 0.3142(5) 0.5004(4) 0.019(3) Uani 1 1 d U
O4 O -0.1526(6) 0.2294(5) 0.5144(4) 0.026(3) Uani 1 1 d .
O5 O -0.1918(6) 0.3292(5) 0.4709(5) 0.026(3) Uani 1 1 d .
O6 O -0.1107(6) 0.3154(5) 0.3950(4) 0.024(3) Uani 1 1 d U
O7 O -0.0184(7) 0.3968(6) 0.3660(4) 0.035(4) Uani 1 1 d .
O8 O 0.0478(7) 0.3037(5) 0.4227(4) 0.029(3) Uani 1 1 d .
O9 O 0.0609(6) 0.3958(5) 0.4787(5) 0.026(3) Uani 1 1 d .
O10 O -0.0920(7) 0.4063(6) 0.4560(4) 0.033(4) Uani 1 1 d .
O11 O -0.1997(7) 0.4314(6) 0.5179(5) 0.043(4) Uani 1 1 d .
O12 O -0.0370(6) 0.4132(5) 0.5657(4) 0.019(3) Uani 1 1 d U
O13 O -0.1346(6) 0.3378(5) 0.5814(4) 0.017(3) Uani 1 1 d U
O14 O -0.1460(7) 0.3285(6) 0.6945(4) 0.030(3) Uani 1 1 d .
O15 O -0.0179(6) 0.2583(5) 0.7015(4) 0.023(3) Uani 1 1 d U
O16 O -0.1466(6) 0.2381(5) 0.6229(4) 0.022(3) Uani 1 1 d .
O17 O -0.0152(6) 0.2551(5) 0.5996(4) 0.019(3) Uani 1 1 d U
O18 O -0.0098(6) 0.3605(5) 0.6598(4) 0.021(3) Uani 1 1 d U
O19 O 0.0371(7) 0.4709(5) 0.6651(5) 0.035(3) Uani 1 1 d .
O20 O 0.1435(6) 0.3853(5) 0.6750(5) 0.030(3) Uani 1 1 d .
O21 O 0.0897(6) 0.3361(5) 0.5831(4) 0.016(3) Uani 1 1 d U
O22 O 0.1137(7) 0.4417(5) 0.5800(5) 0.032(3) Uani 1 1 d U
O23 O 0.2169(7) 0.4343(5) 0.5103(5) 0.037(4) Uani 1 1 d .
O24 O 0.2302(7) 0.3695(5) 0.6019(5) 0.027(3) Uani 1 1 d .
O25 O 0.1751(6) 0.3231(5) 0.5009(4) 0.022(3) Uani 1 1 d .
O26 O 0.1853(7) 0.2657(5) 0.4020(4) 0.029(3) Uani 1 1 d U
O27 O 0.2195(6) 0.2154(5) 0.5034(5) 0.029(3) Uani 1 1 d .
O28 O 0.0749(6) 0.2378(5) 0.5183(4) 0.015(3) Uani 1 1 d U
O29 O 0.0808(7) 0.1938(5) 0.4295(4) 0.025(3) Uani 1 1 d .
O30 O -0.0157(6) 0.1015(5) 0.4402(4) 0.027(3) Uani 1 1 d .
O31 O 0.1088(6) 0.1319(5) 0.5243(4) 0.016(3) Uani 1 1 d .
O32 O -0.0382(6) 0.1586(5) 0.5355(4) 0.014(3) Uiso 1 1 d .
O33 O -0.1763(6) 0.1370(5) 0.5743(5) 0.029(3) Uani 1 1 d .
O34 O -0.0324(6) 0.1638(5) 0.6438(5) 0.026(3) Uani 1 1 d .
O35 O 0.0899(7) 0.1740(6) 0.7368(4) 0.034(3) Uani 1 1 d U
O36 O 0.1181(6) 0.1784(5) 0.6319(4) 0.023(3) Uani 1 1 d .
O37 O 0.1245(6) 0.2744(5) 0.6856(4) 0.020(3) Uani 1 1 d U
O38 O 0.2795(7) 0.3184(6) 0.7096(5) 0.035(4) Uani 1 1 d .
O39 O 0.2168(6) 0.2594(5) 0.6130(5) 0.027(3) Uani 1 1 d .
O40 O 0.3559(6) 0.1950(5) 0.5898(4) 0.021(3) Uani 1 1 d .
O41 O 0.4733(7) 0.1797(5) 0.6852(5) 0.030(3) Uani 1 1 d .
O42 O 0.5063(7) 0.2108(6) 0.5815(5) 0.037(3) Uani 1 1 d .
O43 O 0.5448(7) 0.1074(5) 0.6330(5) 0.029(3) Uani 1 1 d .
O44 O 0.3822(6) 0.0919(5) 0.6250(4) 0.022(3) Uani 1 1 d .
O45 O 0.4275(6) 0.1163(5) 0.5407(4) 0.020(3) Uani 1 1 d .
O46 O 0.3432(6) 0.0332(5) 0.4752(4) 0.022(3) Uani 1 1 d .
O47 O 0.4496(6) 0.0080(5) 0.5720(5) 0.025(3) Uani 1 1 d .
O48 O 0.2674(6) 0.1035(5) 0.5289(4) 0.024(3) Uani 1 1 d .
O49 O 0.3025(6) -0.0010(5) 0.5735(4) 0.021(3) Uani 1 1 d .
O50 O 0.2557(7) -0.1114(5) 0.5781(5) 0.035(3) Uani 1 1 d .
O51 O 0.3297(6) 0.0084(5) 0.6897(4) 0.020(3) Uani 1 1 d U
O52 O 0.3057(6) -0.0961(5) 0.6930(5) 0.032(3) Uani 1 1 d U
O53 O 0.1992(6) -0.0267(5) 0.6336(5) 0.025(3) Uani 1 1 d .
O54 O 0.4038(6) -0.0688(5) 0.6293(4) 0.022(3) Uani 1 1 d .
O55 O 0.5315(6) -0.0920(5) 0.5811(4) 0.022(3) Uani 1 1 d .
O56 O 0.5450(7) -0.0755(6) 0.6975(5) 0.034(3) Uani 1 1 d .
O57 O 0.4889(6) 0.0187(5) 0.6902(4) 0.024(3) Uani 1 1 d .
O58 O 0.5965(6) 0.0043(6) 0.6383(4) 0.027(3) Uani 1 1 d .
O59 O 0.6956(6) 0.0850(6) 0.6897(5) 0.039(4) Uani 1 1 d .
O60 O 0.6266(6) 0.0084(6) 0.7489(5) 0.033(3) Uani 1 1 d U
O61 O 0.5773(6) 0.1126(6) 0.7441(5) 0.037(4) Uani 1 1 d .
O62 O 0.5663(7) 0.2203(6) 0.7853(5) 0.042(4) Uani 1 1 d U
O63 O 0.5148(7) 0.1274(6) 0.8302(5) 0.039(4) Uani 1 1 d .
O64 O 0.4144(6) 0.0971(5) 0.7444(4) 0.018(3) Uani 1 1 d .
O65 O 0.4103(7) 0.1968(6) 0.7715(5) 0.044(4) Uani 1 1 d .
O66 O 0.2574(8) 0.1991(6) 0.7835(5) 0.042(4) Uani 1 1 d .
O67 O 0.3636(8) 0.1158(7) 0.8297(5) 0.051(4) Uani 1 1 d U
O68 O 0.2901(6) 0.1709(5) 0.6826(4) 0.026(3) Uani 1 1 d .
O69 O 0.2491(7) 0.0874(5) 0.7406(4) 0.027(3) Uani 1 1 d .
O70 O 0.1057(6) 0.0393(6) 0.6864(5) 0.035(4) Uani 1 1 d .
O71 O 0.2076(6) 0.0825(5) 0.6293(4) 0.026(3) Uani 1 1 d U
O72 O 0.2326(6) -0.0232(6) 0.7458(4) 0.027(3) Uani 1 1 d .
O73 O 0.3261(7) -0.1045(7) 0.8069(5) 0.049(4) Uani 1 1 d .
O74 O 0.3759(7) 0.0067(6) 0.8110(5) 0.033(3) Uani 1 1 d .
O75 O 0.4416(7) -0.0621(6) 0.7589(5) 0.033(3) Uani 1 1 d .
O76 O 0.6009(7) -0.0778(6) 0.8134(5) 0.049(4) Uani 1 1 d U
O77 O 0.5217(7) 0.0216(6) 0.8085(4) 0.037(4) Uani 1 1 d .
O78 O 0.4713(9) 0.0557(7) 0.9044(5) 0.064(5) Uani 1 1 d .
Cu1 Cu 0.0000 0.0000 0.5000 0.0264(8) Uani 1 2 d S
Cu2 Cu 0.69775(14) -0.14445(11) 0.63777(10) 0.0373(7) Uani 1 1 d .
Cu3 Cu -0.12474(14) 0.30079(12) 0.79604(10) 0.0393(7) Uani 1 1 d .
N1 N -0.0060(8) 0.0366(7) 0.5709(5) 0.028(4) Uani 1 1 d .
H1C H 0.0345 0.0260 0.5988 0.034 Uiso 1 1 calc R
H1D H -0.0043 0.0736 0.5674 0.034 Uiso 1 1 calc R
N2 N -0.1137(9) -0.0100(7) 0.4878(6) 0.039(4) Uani 1 1 d .
H2C H -0.1376 0.0025 0.4536 0.047 Uiso 1 1 calc R
H2D H -0.1246 -0.0463 0.4894 0.047 Uiso 1 1 calc R
N3 N 0.6622(9) -0.1835(7) 0.5646(6) 0.043(5) Uani 1 1 d D
H3A H 0.6371 -0.1594 0.5385 0.052 Uiso 1 1 calc R
H3B H 0.7043 -0.1965 0.5537 0.052 Uiso 1 1 calc R
N4 N 0.6250(9) -0.1935(8) 0.6648(6) 0.047(5) Uani 1 1 d D
H4A H 0.6519 -0.2145 0.6930 0.056 Uiso 1 1 calc R
H4B H 0.5901 -0.1731 0.6776 0.056 Uiso 1 1 calc R
N5 N 0.7153(8) -0.0942(7) 0.7030(6) 0.032(4) Uani 1 1 d U
H5A H 0.6730 -0.0724 0.7003 0.039 Uiso 1 1 calc R
H5B H 0.7218 -0.1142 0.7345 0.039 Uiso 1 1 calc R
N6 N 0.7726(9) -0.0942(8) 0.6106(6) 0.044(5) Uani 1 1 d .
H6A H 0.8190 -0.1114 0.6136 0.053 Uiso 1 1 calc R
H6B H 0.7529 -0.0855 0.5745 0.053 Uiso 1 1 calc R
N7 N -0.2431(10) 0.2943(9) 0.7789(7) 0.057(6) Uani 1 1 d .
H7C H -0.2603 0.3037 0.8092 0.068 Uiso 1 1 calc R
H7D H -0.2648 0.3175 0.7509 0.068 Uiso 1 1 calc R
N8 N -0.1246(12) 0.2223(8) 0.7761(8) 0.058(6) Uani 1 1 d .
H8C H -0.0914 0.2168 0.7539 0.070 Uiso 1 1 calc R
H8D H -0.1077 0.2020 0.8073 0.070 Uiso 1 1 calc R
N9 N -0.0085(9) 0.3065(8) 0.8103(6) 0.040(5) Uani 1 1 d .
H9C H 0.0140 0.2905 0.8432 0.048 Uiso 1 1 calc R
H9D H 0.0083 0.2889 0.7832 0.048 Uiso 1 1 calc R
N10 N -0.1186(11) 0.3794(9) 0.8184(7) 0.060(6) Uani 1 1 d U
H10C H -0.1643 0.3967 0.8038 0.072 Uiso 1 1 calc R
H10D H -0.1078 0.3825 0.8558 0.072 Uiso 1 1 calc R
N11 N 0.4250(8) 0.5679(7) -0.0299(6) 0.040(5) Uani 1 1 d .
H11C H 0.4088 0.5367 -0.0481 0.060 Uiso 1 1 calc R
H11D H 0.4517 0.5600 0.0047 0.060 Uiso 1 1 calc R
H11E H 0.4560 0.5862 -0.0476 0.060 Uiso 1 1 calc R
N12 N 0.3192(10) 0.6871(8) 0.0086(9) 0.082(7) Uani 1 1 d D
H12C H 0.3390 0.7176 0.0269 0.123 Uiso 1 1 calc R
H12D H 0.2900 0.6693 0.0279 0.123 Uiso 1 1 calc R
H12E H 0.2896 0.6963 -0.0248 0.123 Uiso 1 1 calc R
N13 N 0.855(2) 0.6261(17) -0.3381(13) 0.062(11) Uiso 0.50 1 d PD
H13C H 0.8490 0.6621 -0.3330 0.093 Uiso 0.50 1 calc PR
H13D H 0.8087 0.6092 -0.3424 0.093 Uiso 0.50 1 calc PR
H13E H 0.8731 0.6209 -0.3684 0.093 Uiso 0.50 1 calc PR
N14 N 0.8576(17) 0.5267(15) -0.3687(12) 0.044 Uiso 0.50 1 d PD
H14C H 0.8645 0.4906 -0.3728 0.066 Uiso 0.50 1 calc PR
H14D H 0.8743 0.5452 -0.3948 0.066 Uiso 0.50 1 calc PR
H14E H 0.8068 0.5335 -0.3722 0.066 Uiso 0.50 1 calc PR
C1 C -0.0810(10) 0.0195(9) 0.5826(8) 0.033(5) Uani 1 1 d .
H1A H -0.0945 0.0445 0.6096 0.040 Uiso 1 1 calc R
H1B H -0.0758 -0.0174 0.5985 0.040 Uiso 1 1 calc R
C2 C -0.1443(12) 0.0200(10) 0.5302(8) 0.046(6) Uani 1 1 d .
H2A H -0.1910 0.0018 0.5360 0.055 Uiso 1 1 calc R
H2B H -0.1577 0.0577 0.5182 0.055 Uiso 1 1 calc R
C3 C 0.6085(14) -0.2303(10) 0.5687(10) 0.080 Uiso 1 1 d D
H3C H 0.5626 -0.2287 0.5377 0.096 Uiso 1 1 calc R
H3D H 0.6351 -0.2651 0.5664 0.096 Uiso 1 1 calc R
C4 C 0.5844(14) -0.2283(11) 0.6197(9) 0.073(8) Uiso 1 1 d D
H4C H 0.5866 -0.2658 0.6340 0.088 Uiso 1 1 calc R
H4D H 0.5297 -0.2173 0.6107 0.088 Uiso 1 1 calc R
C5 C 0.7861(11) -0.0591(9) 0.7058(8) 0.041(6) Uani 1 1 d .
H5C H 0.8337 -0.0794 0.7225 0.049 Uiso 1 1 calc R
H5D H 0.7841 -0.0260 0.7277 0.049 Uiso 1 1 calc R
C6 C 0.7837(12) -0.0441(11) 0.6447(9) 0.056(7) Uani 1 1 d .
H6C H 0.7409 -0.0186 0.6306 0.068 Uiso 1 1 calc R
H6D H 0.8324 -0.0262 0.6426 0.068 Uiso 1 1 calc R
C7 C -0.2662(14) 0.2378(12) 0.7627(11) 0.077 Uiso 1 1 d D
H7A H -0.3116 0.2386 0.7313 0.092 Uiso 1 1 calc R
H7B H -0.2818 0.2197 0.7935 0.092 Uiso 1 1 calc R
C8 C -0.2034(16) 0.2042(12) 0.7472(11) 0.094(11) Uani 1 1 d D
H8A H -0.2101 0.1657 0.7561 0.113 Uiso 1 1 calc R
H8B H -0.2088 0.2069 0.7072 0.113 Uiso 1 1 calc R
C9 C 0.0141(10) 0.3665(10) 0.8115(8) 0.040(6) Uani 1 1 d .
H9A H 0.0446 0.3759 0.8486 0.048 Uiso 1 1 calc R
H9B H 0.0471 0.3725 0.7856 0.048 Uiso 1 1 calc R
C10 C -0.0549(13) 0.4035(9) 0.7966(9) 0.055(7) Uani 1 1 d .
H10A H -0.0415 0.4399 0.8127 0.066 Uiso 1 1 calc R
H10B H -0.0717 0.4074 0.7564 0.066 Uiso 1 1 calc R
C11 C 0.3581(12) 0.6017(10) -0.0279(9) 0.052(7) Uani 1 1 d .
H11A H 0.3290 0.6103 -0.0656 0.063 Uiso 1 1 calc R
H11B H 0.3236 0.5815 -0.0096 0.063 Uiso 1 1 calc R
C12 C 0.3823(12) 0.6518(10) 0.0017(10) 0.062(7) Uani 1 1 d DU
H12A H 0.4150 0.6723 -0.0179 0.074 Uiso 1 1 calc R
H12B H 0.4144 0.6425 0.0384 0.074 Uiso 1 1 calc R
C13 C 0.912(3) 0.6023(17) -0.2878(16) 0.070 Uiso 0.50 1 d PD
H13A H 0.9652 0.6169 -0.2828 0.084 Uiso 0.50 1 calc PR
H13B H 0.8949 0.6057 -0.2535 0.084 Uiso 0.50 1 calc PR
C14 C 0.903(3) 0.545(2) -0.3118(15) 0.09(2) Uiso 0.50 1 d PD
H14A H 0.8828 0.5229 -0.2856 0.114 Uiso 0.50 1 calc PR
H14B H 0.9564 0.5316 -0.3088 0.114 Uiso 0.50 1 calc PR

loop_
_atom_site_aniso_label
_atom_site_aniso_U_11
_atom_site_aniso_U_22
_atom_site_aniso_U_33
_atom_site_aniso_U_23
_atom_site_aniso_U_13
_atom_site_aniso_U_12
K1 0.052(4) 0.011(4) 0.046(4) 0.004(3) 0.020(3) -0.001(3)
W1 0.0261(4) 0.0170(5) 0.0185(4) -0.0021(3) 0.0019(3) 0.0004(3)
W2 0.0348(5) 0.0147(5) 0.0182(4) 0.0066(3) 0.0064(3) 0.0025(4)
W3 0.0275(4) 0.0122(4) 0.0222(4) 0.0024(3) 0.0046(3) 0.0059(3)
W4 0.0276(4) 0.0157(5) 0.0183(4) -0.0010(3) 0.0105(3) 0.0048(3)
W5 0.0311(4) 0.0105(4) 0.0242(4) -0.0068(3) 0.0067(4) 0.0006(3)
W6 0.0306(4) 0.0103(4) 0.0284(4) -0.0008(4) 0.0105(4) -0.0037(3)
W7 0.0295(4) 0.0124(4) 0.0181(4) 0.0007(3) 0.0118(3) 0.0009(3)
W8 0.0279(4) 0.0085(4) 0.0191(4) -0.0038(3) 0.0075(3) -0.0001(3)
W9 0.0242(4) 0.0108(4) 0.0228(4) -0.0001(3) 0.0098(3) -0.0011(3)
W10 0.0275(4) 0.0180(5) 0.0168(4) 0.0036(3) 0.0079(3) 0.0075(3)
W11 0.0254(4) 0.0152(4) 0.0187(4) -0.0046(3) 0.0023(3) 0.0027(3)
W12 0.0241(4) 0.0111(4) 0.0278(4) -0.0029(3) 0.0089(3) -0.0005(3)
W13 0.0206(4) 0.0089(4) 0.0174(4) -0.0006(3) 0.0063(3) 0.0022(3)
W14 0.0278(4) 0.0126(5) 0.0328(4) 0.0047(4) 0.0120(4) 0.0003(3)
W15 0.0243(4) 0.0143(5) 0.0251(4) 0.0021(3) 0.0066(3) 0.0067(3)
W16 0.0203(4) 0.0282(5) 0.0277(4) -0.0039(4) 0.0024(3) 0.0028(4)
W17 0.0321(5) 0.0365(6) 0.0293(5) -0.0172(4) 0.0030(4) 0.0001(4)
W18 0.0325(5) 0.0318(6) 0.0221(4) -0.0075(4) 0.0067(4) 0.0093(4)
W19 0.0234(4) 0.0237(5) 0.0242(4) 0.0066(4) 0.0105(3) 0.0042(4)
W20 0.0364(5) 0.0372(6) 0.0351(5) 0.0219(4) 0.0130(4) 0.0071(4)
W21 0.0300(5) 0.0395(6) 0.0266(4) 0.0098(4) 0.0040(4) 0.0139(4)
W22 0.0348(5) 0.0580(7) 0.0183(4) 0.0009(4) 0.0037(4) 0.0126(5)
Er1 0.0271(5) 0.0113(5) 0.0217(4) 0.0002(4) 0.0095(4) 0.0040(4)
Ge1 0.0198(10) 0.0076(10) 0.0119(9) -0.0022(8) 0.0040(8) -0.0012(8)
Ge2 0.0221(10) 0.0169(12) 0.0159(10) 0.0010(9) 0.0054(8) 0.0029(8)
O1 0.031(7) 0.022(9) 0.038(8) 0.001(7) 0.001(6) -0.004(6)
O1W 0.072(10) 0.027(10) 0.039(8) 0.006(7) 0.026(8) -0.005(8)
O4W 0.081(12) 0.064(15) 0.132(15) 0.030(12) 0.058(12) -0.027(10)
O2 0.031(6) 0.029(7) 0.016(5) -0.012(5) 0.003(5) 0.012(5)
O3 0.019(3) 0.018(3) 0.019(3) -0.0005(11) 0.0041(12) 0.0007(11)
O4 0.033(7) 0.020(8) 0.029(7) -0.002(6) 0.012(6) 0.004(6)
O5 0.026(7) 0.020(8) 0.029(7) -0.004(6) 0.000(6) 0.003(6)
O6 0.024(3) 0.024(3) 0.024(3) 0.0005(11) 0.0055(12) -0.0002(11)
O7 0.040(8) 0.042(10) 0.018(7) 0.009(7) -0.008(6) 0.008(7)
O8 0.045(8) 0.024(9) 0.021(7) -0.008(6) 0.012(6) -0.001(6)
O9 0.027(7) 0.018(8) 0.034(7) 0.004(6) 0.011(6) 0.003(6)
O10 0.036(7) 0.049(10) 0.017(6) 0.014(6) 0.011(6) 0.021(7)
O11 0.040(8) 0.048(11) 0.036(8) -0.011(7) -0.001(7) 0.031(7)
O12 0.030(6) 0.009(6) 0.021(6) 0.008(5) 0.012(5) 0.003(5)
O13 0.022(5) 0.010(6) 0.023(5) 0.003(5) 0.010(5) 0.008(5)
O14 0.044(8) 0.034(9) 0.019(7) 0.005(6) 0.021(6) 0.015(7)
O15 0.023(3) 0.023(3) 0.023(3) -0.0007(11) 0.0059(12) 0.0003(11)
O16 0.028(7) 0.010(7) 0.035(7) 0.007(6) 0.022(6) 0.005(5)
O17 0.031(6) 0.017(6) 0.013(5) 0.003(5) 0.013(5) -0.001(5)
O18 0.039(6) 0.011(6) 0.010(5) -0.002(5) 0.004(5) -0.006(5)
O19 0.042(8) 0.017(8) 0.044(8) -0.019(7) 0.008(7) 0.002(6)
O20 0.029(7) 0.029(9) 0.032(7) -0.019(6) 0.009(6) -0.013(6)
O21 0.016(3) 0.016(3) 0.016(3) -0.0003(11) 0.0034(12) -0.0004(11)
O22 0.048(7) 0.016(7) 0.035(6) 0.004(5) 0.017(5) -0.001(5)
O23 0.050(8) 0.017(8) 0.052(9) -0.013(7) 0.026(7) -0.017(7)
O24 0.036(7) 0.015(8) 0.030(7) -0.011(6) 0.007(6) -0.001(6)
O25 0.031(7) 0.012(8) 0.024(7) 0.001(6) 0.009(6) 0.004(6)
O26 0.039(6) 0.032(7) 0.023(6) 0.009(5) 0.020(5) -0.003(5)
O27 0.030(7) 0.028(9) 0.032(7) 0.012(6) 0.012(6) 0.021(6)
O28 0.015(3) 0.015(3) 0.015(3) 0.0001(11) 0.0035(12) 0.0008(11)
O29 0.040(7) 0.015(8) 0.028(7) -0.009(6) 0.021(6) -0.005(6)
O30 0.028(7) 0.022(8) 0.026(7) -0.005(6) -0.002(6) -0.003(6)
O31 0.025(6) 0.006(7) 0.020(6) -0.001(5) 0.011(5) -0.002(5)
O33 0.030(7) 0.029(9) 0.028(7) -0.003(6) 0.005(6) -0.015(6)
O34 0.024(7) 0.028(9) 0.032(7) 0.008(6) 0.017(6) 0.008(6)
O35 0.045(7) 0.042(8) 0.018(6) 0.018(6) 0.014(5) 0.007(6)
O36 0.034(7) 0.015(8) 0.020(6) 0.003(6) 0.009(6) 0.005(6)
O37 0.037(6) 0.011(6) 0.015(5) -0.006(5) 0.008(5) -0.005(5)
O38 0.030(7) 0.038(10) 0.033(8) -0.017(7) 0.001(6) 0.000(7)
O39 0.018(7) 0.025(9) 0.039(7) -0.010(6) 0.010(6) -0.001(6)
O40 0.021(7) 0.012(8) 0.029(7) -0.015(6) 0.002(5) -0.004(5)
O41 0.033(7) 0.019(8) 0.044(8) -0.009(7) 0.020(6) 0.008(6)
O42 0.038(8) 0.019(9) 0.056(9) -0.001(7) 0.015(7) -0.011(6)
O43 0.037(8) 0.023(9) 0.028(7) -0.001(6) 0.009(6) -0.006(6)
O44 0.034(7) 0.006(7) 0.027(7) -0.005(6) 0.011(6) -0.003(6)
O45 0.022(6) 0.010(7) 0.032(7) 0.003(6) 0.013(6) 0.001(5)
O46 0.025(7) 0.027(8) 0.015(6) -0.003(6) 0.004(5) 0.002(6)
O47 0.019(6) 0.024(8) 0.034(7) -0.005(6) 0.009(6) 0.009(6)
O48 0.032(7) 0.030(9) 0.006(6) 0.004(6) -0.007(5) 0.007(6)
O49 0.018(6) 0.027(8) 0.015(6) 0.011(6) -0.001(5) -0.005(6)
O50 0.036(8) 0.018(8) 0.055(9) 0.002(7) 0.016(7) 0.000(6)
O51 0.030(6) 0.012(6) 0.021(5) 0.007(5) 0.011(5) 0.000(5)
O52 0.028(6) 0.024(7) 0.047(7) 0.012(6) 0.014(5) -0.001(5)
O53 0.012(6) 0.029(9) 0.034(7) 0.004(6) 0.007(5) -0.001(6)
O54 0.027(7) 0.016(8) 0.023(6) -0.003(6) 0.008(5) 0.015(6)
O55 0.030(7) 0.004(7) 0.031(7) 0.001(6) 0.007(6) 0.001(5)
O56 0.037(8) 0.027(9) 0.040(8) 0.013(7) 0.014(7) 0.009(6)
O57 0.020(6) 0.024(8) 0.027(7) 0.005(6) 0.002(5) 0.005(6)
O58 0.013(6) 0.045(10) 0.017(6) -0.008(6) -0.006(5) 0.004(6)
O59 0.015(7) 0.044(11) 0.054(9) 0.000(8) -0.002(6) 0.011(6)
O60 0.022(6) 0.039(7) 0.037(6) -0.007(6) 0.003(5) 0.012(5)
O61 0.021(7) 0.050(11) 0.038(8) -0.020(7) 0.006(6) -0.006(7)
O62 0.041(6) 0.040(7) 0.040(6) -0.026(5) 0.000(5) -0.007(5)
O63 0.052(9) 0.042(10) 0.021(7) -0.011(7) 0.003(6) 0.007(8)
O64 0.019(6) 0.016(7) 0.018(6) -0.007(5) 0.001(5) 0.006(5)
O65 0.027(8) 0.063(12) 0.036(8) -0.016(8) 0.000(6) 0.013(7)
O66 0.056(9) 0.021(9) 0.050(9) -0.005(7) 0.014(7) 0.012(7)
O67 0.063(7) 0.068(9) 0.029(6) -0.007(6) 0.023(6) 0.007(7)
O68 0.026(7) 0.029(9) 0.020(7) -0.007(6) -0.001(5) 0.005(6)
O69 0.044(8) 0.029(9) 0.009(6) 0.001(6) 0.008(6) 0.010(6)
O70 0.022(7) 0.058(11) 0.023(7) 0.008(7) 0.000(6) 0.003(7)
O71 0.027(6) 0.027(7) 0.024(6) -0.003(5) 0.008(5) 0.018(5)
O72 0.021(7) 0.043(10) 0.016(6) 0.004(6) 0.002(5) -0.003(6)
O73 0.043(8) 0.062(12) 0.046(9) 0.031(8) 0.017(7) 0.012(8)
O74 0.052(8) 0.030(9) 0.021(7) -0.002(6) 0.015(6) 0.011(7)
O75 0.039(8) 0.029(9) 0.032(7) 0.007(7) 0.007(6) 0.014(7)
O76 0.040(7) 0.054(8) 0.050(7) 0.023(6) 0.004(6) 0.027(6)
O77 0.033(8) 0.058(11) 0.017(7) 0.011(7) 0.000(6) 0.010(7)
O78 0.093(12) 0.068(14) 0.033(8) -0.013(9) 0.019(8) 0.005(10)
Cu1 0.0280(18) 0.018(2) 0.0329(19) -0.0062(16) 0.0070(15) -0.0007(15)
Cu2 0.0401(15) 0.0381(18) 0.0384(15) 0.0144(13) 0.0189(12) 0.0069(13)
Cu3 0.0491(16) 0.0392(19) 0.0336(14) -0.0027(13) 0.0174(13) 0.0074(13)
N1 0.029(9) 0.025(11) 0.027(9) -0.007(8) 0.000(7) -0.007(8)
N2 0.056(11) 0.024(11) 0.043(10) -0.003(9) 0.021(9) 0.003(9)
N3 0.045(11) 0.048(14) 0.047(11) 0.011(10) 0.030(9) -0.003(9)
N4 0.057(12) 0.054(15) 0.035(10) 0.011(10) 0.020(9) 0.008(10)
N5 0.029(7) 0.040(8) 0.028(7) 0.019(7) 0.007(6) 0.014(6)
N6 0.035(10) 0.061(16) 0.033(10) 0.017(10) 0.004(8) -0.003(10)
N7 0.075(14) 0.052(15) 0.047(11) -0.005(11) 0.019(10) -0.010(11)
N8 0.083(15) 0.029(13) 0.072(14) -0.002(11) 0.036(12) 0.002(11)
N9 0.051(11) 0.042(13) 0.032(10) -0.011(9) 0.022(9) 0.006(9)
N10 0.061(9) 0.061(10) 0.053(9) -0.022(8) 0.005(7) 0.019(8)
N11 0.039(10) 0.037(13) 0.045(10) 0.009(9) 0.013(9) -0.006(9)
N12 0.068(14) 0.036(15) 0.15(2) 0.011(15) 0.051(15) 0.025(11)
C1 0.026(11) 0.035(14) 0.044(13) 0.005(11) 0.020(10) -0.009(10)
C2 0.059(15) 0.038(16) 0.045(14) -0.003(12) 0.020(12) 0.004(12)
C5 0.032(12) 0.045(16) 0.044(13) 0.009(12) 0.005(10) -0.010(11)
C6 0.032(13) 0.06(2) 0.076(18) 0.027(16) 0.022(13) -0.008(13)
C8 0.11(3) 0.06(2) 0.09(2) -0.010(18) -0.02(2) 0.04(2)
C9 0.021(11) 0.069(19) 0.029(11) 0.008(12) 0.002(9) 0.011(12)
C10 0.070(17) 0.025(15) 0.060(16) -0.031(13) -0.006(13) 0.006(13)
C11 0.041(14) 0.055(19) 0.063(16) -0.016(14) 0.017(12) 0.009(13)
C12 0.059(10) 0.059(11) 0.069(10) -0.004(9) 0.021(8) 0.005(9)

loop_
_atom_type_symbol
_atom_type_description
_atom_type_scat_dispersion_real
_atom_type_scat_dispersion_imag
_atom_type_scat_source
C C 0.0033 0.0016 'International Tables Vol C Tables 4.2.6.8 and 6.1.1.4'
H H 0.0000 0.0000 'International Tables Vol C Tables 4.2.6.8 and 6.1.1.4'
N N 0.0061 0.0033 'International Tables Vol C Tables 4.2.6.8 and 6.1.1.4'
O O 0.0106 0.0060 'International Tables Vol C Tables 4.2.6.8 and 6.1.1.4'
Cu Cu 0.3201 1.2651 'International Tables Vol C Tables 4.2.6.8 and 6.1.1.4'
Ge Ge 0.1547 1.8001 'International Tables Vol C Tables 4.2.6.8 and 6.1.1.4'
Er Er -0.2586 4.9576 'International Tables Vol C Tables 4.2.6.8 and 6.1.1.4'
W W -0.8490 6.8722 'International Tables Vol C Tables 4.2.6.8 and 6.1.1.4'
Na Na 0.0362 0.0249 'International Tables Vol C Tables 4.2.6.8 and 6.1.1.4'
K K 0.2009 0.2494 'International Tables Vol C Tables 4.2.6.8 and 6.1.1.4'

loop_
_geom_angle_atom_site_label_1
_geom_angle_atom_site_label_2
_geom_angle_atom_site_label_3
_geom_angle
_geom_angle_site_symmetry_1
_geom_angle_site_symmetry_3
O12 K1 O12 180.0(3) . 3_566
O12 K1 O22 123.5(3) . 3_566
O12 K1 O22 56.5(3) 3_566 3_566
O12 K1 O22 56.5(3) . .
O12 K1 O22 123.5(3) 3_566 .
O22 K1 O22 180.0(4) 3_566 .
O12 K1 O9 66.1(3) . .
O12 K1 O9 113.9(3) 3_566 .
O22 K1 O9 123.3(3) 3_566 .
O22 K1 O9 56.7(3) . .
O12 K1 O9 113.9(3) . 3_566
O12 K1 O9 66.1(3) 3_566 3_566
O22 K1 O9 56.7(3) 3_566 3_566
O22 K1 O9 123.3(3) . 3_566
O9 K1 O9 180.0(4) . 3_566
O12 K1 O10 55.8(3) . .
O12 K1 O10 124.2(3) 3_566 .
O22 K1 O10 83.7(3) 3_566 .
O22 K1 O10 96.3(3) . .
O9 K1 O10 55.0(3) . .
O9 K1 O10 125.0(3) 3_566 .
O12 K1 O10 124.2(3) . 3_566
O12 K1 O10 55.8(3) 3_566 3_566
O22 K1 O10 96.3(3) 3_566 3_566
O22 K1 O10 83.7(3) . 3_566
O9 K1 O10 125.0(3) . 3_566
O9 K1 O10 55.0(3) 3_566 3_566
O10 K1 O10 180.000(1) . 3_566
O12 K1 W3 30.0(2) . .
O12 K1 W3 150.0(2) 3_566 .
O22 K1 W3 96.7(2) 3_566 .
O22 K1 W3 83.3(2) . .
O9 K1 W3 67.0(2) . .
O9 K1 W3 113.0(2) 3_566 .
O10 K1 W3 29.7(2) . .
O10 K1 W3 150.3(2) 3_566 .
O12 K1 W3 150.0(2) . 3_566
O12 K1 W3 30.0(2) 3_566 3_566
O22 K1 W3 83.3(2) 3_566 3_566
O22 K1 W3 96.7(2) . 3_566
O9 K1 W3 113.0(2) . 3_566
O9 K1 W3 67.0(2) 3_566 3_566
O10 K1 W3 150.3(2) . 3_566
O10 K1 W3 29.7(2) 3_566 3_566
W3 K1 W3 180.00(2) . 3_566
O12 K1 W5 29.9(2) . .
O12 K1 W5 150.1(2) 3_566 .
O22 K1 W5 149.4(2) 3_566 .
O22 K1 W5 30.6(2) . .
O9 K1 W5 68.4(2) . .
O9 K1 W5 111.6(2) 3_566 .
O10 K1 W5 82.7(2) . .
O10 K1 W5 97.3(2) 3_566 .
W3 K1 W5 59.746(18) . .
W3 K1 W5 120.254(18) 3_566 .
O12 K1 W5 150.1(2) . 3_566
O12 K1 W5 29.9(2) 3_566 3_566
O22 K1 W5 30.6(2) 3_566 3_566
O22 K1 W5 149.4(2) . 3_566
O9 K1 W5 111.6(2) . 3_566
O9 K1 W5 68.4(2) 3_566 3_566
O10 K1 W5 97.3(2) . 3_566
O10 K1 W5 82.7(2) 3_566 3_566
W3 K1 W5 120.254(18) . 3_566
W3 K1 W5 59.746(18) 3_566 3_566
W5 K1 W5 180.0 . 3_566
O1 W1 O2 105.1(6) . .
O1 W1 O4 101.5(5) . .
O2 W1 O4 89.0(5) . .
O1 W1 O6 99.1(5) . .
O2 W1 O6 93.4(5) . .
O4 W1 O6 157.8(5) . .
O1 W1 O5 98.3(5) . .
O2 W1 O5 156.5(5) . .
O4 W1 O5 85.6(5) . .
O6 W1 O5 83.4(5) . .
O1 W1 O3 167.8(5) . .
O2 W1 O3 85.5(5) . .
O4 W1 O3 84.3(4) . .
O6 W1 O3 74.0(4) . .
O5 W1 O3 71.2(4) . .
O7 W2 O8 103.1(6) . .
O7 W2 O9 101.6(6) . .
O8 W2 O9 88.9(5) . .
O7 W2 O6 98.4(5) . .
O8 W2 O6 93.1(5) . .
O9 W2 O6 158.9(5) . .
O7 W2 O10 100.3(5) . .
O8 W2 O10 156.6(5) . .
O9 W2 O10 84.9(5) . .
O6 W2 O10 85.1(5) . .
O7 W2 O3 169.3(5) . .
O8 W2 O3 85.4(4) . .
O9 W2 O3 84.9(4) . .
O6 W2 O3 74.3(4) . .
O10 W2 O3 71.7(4) . .
O7 W2 K1 86.3(5) . .
O8 W2 K1 133.9(4) . .
O9 W2 K1 45.2(4) . .
O6 W2 K1 130.6(3) . .
O10 W2 K1 46.0(4) . .
O3 W2 K1 92.6(3) . .
O11 W3 O5 99.0(6) . .
O11 W3 O10 99.9(6) . .
O5 W3 O10 88.6(5) . .
O11 W3 O12 103.3(6) . .
O5 W3 O12 157.7(5) . .
O10 W3 O12 88.3(5) . .
O11 W3 O13 102.2(6) . .
O5 W3 O13 89.4(5) . .
O10 W3 O13 157.8(5) . .
O12 W3 O13 85.3(4) . .
O11 W3 O3 169.2(5) . .
O5 W3 O3 72.8(4) . .
O10 W3 O3 73.3(5) . .
O12 W3 O3 85.2(4) . .
O13 W3 O3 85.0(4) . .
O11 W3 K1 85.8(5) . .
O5 W3 K1 136.3(3) . .
O10 W3 K1 48.0(4) . .
O12 W3 K1 47.5(3) . .
O13 W3 K1 132.3(3) . .
O3 W3 K1 95.3(3) . .
O14 W4 O15 101.5(5) . .
O14 W4 O18 101.1(5) . .
O15 W4 O18 91.0(5) . .
O14 W4 O16 99.7(5) . .
O15 W4 O16 88.7(5) . .
O18 W4 O16 158.8(4) . .
O14 W4 O13 101.8(5) . .
O15 W4 O13 156.7(4) . .
O18 W4 O13 85.4(5) . .
O16 W4 O13 86.6(5) . .
O14 W4 O17 170.5(5) . .
O15 W4 O17 73.3(4) . .
O18 W4 O17 87.1(4) . .
O16 W4 O17 72.6(4) . .
O13 W4 O17 83.6(4) . .
O19 W5 O20 101.6(5) . .
O19 W5 O18 100.8(5) . .
O20 W5 O18 92.3(5) . .
O19 W5 O12 102.0(5) . .
O20 W5 O12 156.3(5) . .
O18 W5 O12 85.0(4) . .
O19 W5 O22 100.1(6) . .
O20 W5 O22 88.1(5) . .
O18 W5 O22 158.6(5) . .
O12 W5 O22 86.1(5) . .
O19 W5 O21 171.4(5) . .
O20 W5 O21 73.4(4) . .
O18 W5 O21 86.5(4) . .
O12 W5 O21 82.9(4) . .
O22 W5 O21 73.1(4) . .
O19 W5 K1 85.4(4) . .
O20 W5 K1 134.6(4) . .
O18 W5 K1 130.8(3) . .
O12 W5 K1 46.4(3) . .
O22 W5 K1 46.8(4) . .
O21 W5 K1 93.3(3) . .
O23 W6 O24 98.7(6) . .
O23 W6 O25 101.3(5) . .
O24 W6 O25 91.0(5) . .
O23 W6 O22 99.8(6) . .
O24 W6 O22 87.8(5) . .
O25 W6 O22 158.8(5) . .
O23 W6 O9 101.2(6) . .
O24 W6 O9 160.1(5) . .
O25 W6 O9 86.2(5) . .
O22 W6 O9 87.7(5) . .
O23 W6 O21 171.3(5) . .
O24 W6 O21 74.2(4) . .
O25 W6 O21 84.0(4) . .
O22 W6 O21 75.2(5) . .
O9 W6 O21 85.9(4) . .
O23 W6 K1 87.2(5) . .
O24 W6 K1 133.9(3) . .
O25 W6 K1 132.8(3) . .
O22 W6 K1 46.4(4) . .
O9 W6 K1 46.7(4) . .
O21 W6 K1 94.2(3) . .
O26 W7 O27 101.7(5) . .
O26 W7 O29 96.9(5) . .
O27 W7 O29 95.4(6) . .
O26 W7 O25 101.6(5) . .
O27 W7 O25 94.0(5) . .
O29 W7 O25 157.1(4) . .
O26 W7 O8 91.0(5) . .
O27 W7 O8 167.1(5) . .
O29 W7 O8 85.3(5) . .
O25 W7 O8 81.0(5) . .
O26 W7 O28 168.6(5) . .
O27 W7 O28 86.0(4) . .
O29 W7 O28 73.9(4) . .
O25 W7 O28 86.0(4) . .
O8 W7 O28 81.8(4) . .
O30 W8 O31 102.2(5) . .
O30 W8 O32 100.0(5) . .
O31 W8 O32 95.0(4) . .
O30 W8 O29 100.5(5) . .
O31 W8 O29 94.1(5) . .
O32 W8 O29 155.2(5) . .
O30 W8 O2 95.1(5) . .
O31 W8 O2 162.6(5) . .
O32 W8 O2 80.3(4) . .
O29 W8 O2 84.2(5) . .
O30 W8 O28 171.9(5) . .
O31 W8 O28 81.8(4) . .
O32 W8 O28 86.5(4) . .
O29 W8 O28 72.0(4) . .
O2 W8 O28 81.2(4) . .
O33 W9 O4 100.7(5) . .
O33 W9 O32 105.0(5) . .
O4 W9 O32 86.5(4) . .
O33 W9 O16 97.5(5) . .
O4 W9 O16 89.2(5) . .
O32 W9 O16 157.4(5) . .
O33 W9 O34 99.9(5) . .
O4 W9 O34 159.4(5) . .
O32 W9 O34 88.4(4) . .
O16 W9 O34 87.9(5) . .
O33 W9 O17 169.1(4) . .
O4 W9 O17 86.4(4) . .
O32 W9 O17 83.5(4) . .
O16 W9 O17 74.2(4) . .
O34 W9 O17 73.2(5) . .
O35 W10 O36 104.9(5) . .
O35 W10 O37 103.9(6) . .
O36 W10 O37 91.9(5) . .
O35 W10 O34 97.3(6) . .
O36 W10 O34 95.1(5) . .
O37 W10 O34 155.2(5) . .
O35 W10 O15 94.1(5) . .
O36 W10 O15 161.0(5) . .
O37 W10 O15 82.7(5) . .
O34 W10 O15 83.0(5) . .
O35 W10 O17 161.2(5) . .
O36 W10 O17 91.4(4) . .
O37 W10 O17 84.5(4) . .
O34 W10 O17 71.6(4) . .
O15 W10 O17 70.1(4) . .
O38 W11 O39 104.2(5) . .
O38 W11 O37 102.4(5) . .
O39 W11 O37 95.1(5) . .
O38 W11 O24 98.7(5) . .
O39 W11 O24 90.2(5) . .
O37 W11 O24 156.2(5) . .
O38 W11 O20 95.8(5) . .
O39 W11 O20 159.1(5) . .
O37 W11 O20 86.3(5) . .
O24 W11 O20 80.7(5) . .
O38 W11 O21 164.0(5) . .
O39 W11 O21 88.5(5) . .
O37 W11 O21 85.7(4) . .
O24 W11 O21 71.3(4) . .
O20 W11 O21 70.7(4) . .
O42 W12 O40 102.7(6) . .
O42 W12 O45 97.2(5) . .
O40 W12 O45 95.6(5) . .
O42 W12 O41 101.2(6) . .
O40 W12 O41 95.6(5) . .
O45 W12 O41 155.8(5) . .
O42 W12 O43 92.6(5) . .
O40 W12 O43 164.7(5) . .
O45 W12 O43 82.9(4) . .
O41 W12 O43 80.7(5) . .
O42 W12 O44 169.6(5) . .
O40 W12 O44 83.2(5) . .
O45 W12 O44 73.6(4) . .
O41 W12 O44 86.5(5) . .
O43 W12 O44 81.8(4) . .
O46 W13 O48 101.3(5) . .
O46 W13 O49 102.0(5) . .
O48 W13 O49 96.4(5) . .
O46 W13 O45 98.3(5) . .
O48 W13 O45 94.9(5) . .
O49 W13 O45 154.3(4) . .
O46 W13 O47 90.8(5) . .
O48 W13 O47 167.9(4) . .
O49 W13 O47 80.2(5) . .
O45 W13 O47 84.0(5) . .
O46 W13 O44 168.9(5) . .
O48 W13 O44 86.2(4) . .
O49 W13 O44 85.2(4) . .
O45 W13 O44 72.6(4) . .
O47 W13 O44 82.0(4) . .
O50 W14 O49 103.0(5) . .
O50 W14 O53 101.4(5) . .
O49 W14 O53 90.1(5) . .
O50 W14 O52 100.6(6) . .
O49 W14 O52 156.1(5) . .
O53 W14 O52 88.9(5) . .
O50 W14 O54 100.8(5) . .
O49 W14 O54 84.2(5) . .
O53 W14 O54 157.8(5) . .
O52 W14 O54 87.7(5) . .
O50 W14 O51 171.9(5) . .
O49 W14 O51 83.0(4) . .
O53 W14 O51 73.0(4) . .
O52 W14 O51 73.9(5) . .
O54 W14 O51 85.0(4) . .
O55 W15 O47 102.7(5) . .
O55 W15 O54 102.5(5) . .
O47 W15 O54 87.4(5) . .
O55 W15 O58 99.3(5) . .
O47 W15 O58 90.9(5) . .
O54 W15 O58 158.0(5) . .
O55 W15 O56 100.1(5) . .
O47 W15 O56 157.1(5) . .
O54 W15 O56 86.3(5) . .
O58 W15 O56 86.8(5) . .
O55 W15 O57 168.4(4) . .
O47 W15 O57 86.8(4) . .
O54 W15 O57 84.3(4) . .
O58 W15 O57 73.7(4) . .
O56 W15 O57 70.7(5) . .
O59 W16 O43 103.2(6) . .
O59 W16 O58 98.6(6) . .
O43 W16 O58 90.2(5) . .
O59 W16 O61 102.6(6) . .
O43 W16 O61 90.6(5) . .
O58 W16 O61 158.1(5) . .
O59 W16 O60 99.6(6) . .
O43 W16 O60 157.2(5) . .
O58 W16 O60 85.5(5) . .
O61 W16 O60 85.3(5) . .
O59 W16 O57 167.4(6) . .
O43 W16 O57 86.6(5) . .
O58 W16 O57 73.2(4) . .
O61 W16 O57 85.1(5) . .
O60 W16 O57 70.7(4) . .
O62 W17 O41 102.8(6) . .
O62 W17 O63 99.7(6) . .
O41 W17 O63 157.5(6) . .
O62 W17 O65 98.7(6) . .
O41 W17 O65 89.2(5) . .
O63 W17 O65 88.2(6) . .
O62 W17 O61 102.3(6) . .
O41 W17 O61 87.0(5) . .
O63 W17 O61 87.5(5) . .
O65 W17 O61 159.0(6) . .
O62 W17 O64 168.9(5) . .
O41 W17 O64 84.6(5) . .
O63 W17 O64 73.3(5) . .
O65 W17 O64 72.9(5) . .
O61 W17 O64 86.2(5) . .
O66 W18 O68 105.7(6) . .
O66 W18 O65 97.8(6) . .
O68 W18 O65 95.0(5) . .
O66 W18 O69 103.2(6) . .
O68 W18 O69 91.9(5) . .
O65 W18 O69 155.2(5) . .
O66 W18 O67 93.5(6) . .
O68 W18 O67 160.8(5) . .
O65 W18 O67 82.7(6) . .
O69 W18 O67 82.9(5) . .
O66 W18 O64 160.4(5) . .
O68 W18 O64 91.8(4) . .
O65 W18 O64 71.5(5) . .
O69 W18 O64 84.5(4) . .
O67 W18 O64 69.3(4) . .
O70 W19 O71 104.1(5) . .
O70 W19 O69 101.9(6) . .
O71 W19 O69 95.1(5) . .
O70 W19 O53 98.9(5) . .
O71 W19 O53 90.8(5) . .
O69 W19 O53 156.3(5) . .
O70 W19 O72 93.3(5) . .
O71 W19 O72 162.1(4) . .
O69 W19 O72 85.1(5) . .
O53 W19 O72 82.4(5) . .
O70 W19 O51 162.2(5) . .
O71 W19 O51 91.4(4) . .
O69 W19 O51 85.1(4) . .
O53 W19 O51 71.8(4) . .
O72 W19 O51 70.8(4) . .
O73 W20 O72 101.9(6) . .
O73 W20 O74 102.2(6) . .
O72 W20 O74 92.6(5) . .
O73 W20 O75 99.8(6) . .
O72 W20 O75 158.4(5) . .
O74 W20 O75 82.5(5) . .
O73 W20 O52 98.0(6) . .
O72 W20 O52 90.0(5) . .
O74 W20 O52 158.6(5) . .
O75 W20 O52 87.3(5) . .
O73 W20 O51 171.0(6) . .
O72 W20 O51 74.8(4) . .
O74 W20 O51 86.4(5) . .
O75 W20 O51 83.8(4) . .
O52 W20 O51 73.8(5) . .
O76 W21 O56 102.0(6) . .
O76 W21 O60 98.1(6) . .
O56 W21 O60 88.4(5) . .
O76 W21 O77 100.0(6) . .
O56 W21 O77 158.0(5) . .
O60 W21 O77 88.3(5) . .
O76 W21 O75 102.7(6) . .
O56 W21 O75 88.9(5) . .
O60 W21 O75 159.1(5) . .
O77 W21 O75 86.5(5) . .
O76 W21 O57 170.2(5) . .
O56 W21 O57 72.6(5) . .
O60 W21 O57 73.9(5) . .
O77 W21 O57 85.6(5) . .
O75 W21 O57 85.5(5) . .
O78 W22 O67 101.7(7) . .
O78 W22 O74 101.7(7) . .
O67 W22 O74 92.7(6) . .
O78 W22 O63 99.2(7) . .
O67 W22 O63 89.8(6) . .
O74 W22 O63 157.9(5) . .
O78 W22 O77 102.1(6) . .
O67 W22 O77 156.2(5) . .
O74 W22 O77 84.6(5) . .
O63 W22 O77 84.3(6) . .
O78 W22 O64 170.2(7) . .
O67 W22 O64 74.0(4) . .
O74 W22 O64 87.3(4) . .
O63 W22 O64 72.3(4) . .
O77 W22 O64 82.3(4) . .
O39 Er1 O71 135.2(4) . .
O39 Er1 O36 71.3(4) . .
O71 Er1 O36 73.7(4) . .
O39 Er1 O68 75.0(4) . .
O71 Er1 O68 71.3(4) . .
O36 Er1 O68 78.5(4) . .
O39 Er1 O31 116.2(4) . .
O71 Er1 O31 79.2(4) . .
O36 Er1 O31 74.1(4) . .
O68 Er1 O31 144.3(4) . .
O39 Er1 O27 76.7(4) . .
O71 Er1 O27 146.6(4) . .
O36 Er1 O27 119.6(4) . .
O68 Er1 O27 138.5(4) . .
O31 Er1 O27 76.2(4) . .
O39 Er1 O48 145.6(4) . .
O71 Er1 O48 77.8(4) . .
O36 Er1 O48 140.0(4) . .
O68 Er1 O48 117.8(4) . .
O31 Er1 O48 73.4(4) . .
O27 Er1 O48 73.9(4) . .
O39 Er1 O40 80.2(4) . .
O71 Er1 O40 116.1(4) . .
O36 Er1 O40 144.1(4) . .
O68 Er1 O40 73.3(4) . .
O31 Er1 O40 139.9(3) . .
O27 Er1 O40 72.5(4) . .
O48 Er1 O40 74.3(4) . .
O3 Ge1 O28 108.1(5) . .
O3 Ge1 O21 109.0(5) . .
O28 Ge1 O21 111.9(5) . .
O3 Ge1 O17 107.4(5) . .
O28 Ge1 O17 112.8(5) . .
O21 Ge1 O17 107.5(5) . .
O44 Ge2 O51 113.2(5) . .
O44 Ge2 O64 113.1(5) . .
O51 Ge2 O64 106.2(5) . .
O44 Ge2 O57 108.3(5) . .
O51 Ge2 O57 107.7(6) . .
O64 Ge2 O57 108.0(5) . .
O3W Na1 O6W 92.6(4) . .
O3W Na1 O2W 175.1(7) . .
O6W Na1 O2W 89.9(4) . .
O3W Na1 O5W 90.3(4) . .
O6W Na1 O5W 165.4(8) . .
O2W Na1 O5W 88.4(4) . .
W1 O2 W8 151.5(6) . .
Ge1 O3 W1 122.2(6) . .
Ge1 O3 W3 124.2(5) . .
W1 O3 W3 94.7(4) . .
Ge1 O3 W2 121.2(5) . .
W1 O3 W2 92.6(4) . .
W3 O3 W2 93.9(4) . .
W9 O4 W1 148.9(6) . .
W3 O5 W1 121.3(6) . .
W2 O6 W1 118.3(5) . .
W2 O8 W7 151.8(6) . .
W2 O9 W6 148.8(7) . .
W2 O9 K1 106.4(5) . .
W6 O9 K1 103.4(5) . .
W3 O10 W2 121.1(7) . .
W3 O10 K1 102.3(5) . .
W2 O10 K1 103.9(5) . .
W3 O12 W5 152.8(6) . .
W3 O12 K1 102.5(4) . .
W5 O12 K1 103.8(4) . .
W3 O13 W4 152.1(6) . .
W4 O15 W10 121.3(5) . .
W9 O16 W4 120.6(5) . .
Ge1 O17 W9 122.4(5) . .
Ge1 O17 W10 120.1(5) . .
W9 O17 W10 94.2(4) . .
Ge1 O17 W4 124.6(6) . .
W9 O17 W4 92.7(4) . .
W10 O17 W4 95.3(3) . .
W5 O18 W4 152.4(6) . .
W5 O20 W11 121.2(6) . .
Ge1 O21 W6 121.7(5) . .
Ge1 O21 W11 120.5(6) . .
W6 O21 W11 94.8(4) . .
Ge1 O21 W5 124.7(5) . .
W6 O21 W5 93.1(4) . .
W11 O21 W5 94.4(4) . .
W6 O22 W5 118.5(6) . .
W6 O22 K1 103.8(5) . .
W5 O22 K1 102.6(5) . .
W6 O24 W11 119.3(6) . .
W6 O25 W7 156.4(6) . .
W7 O27 Er1 131.8(5) . .
Ge1 O28 W7 126.8(6) . .
Ge1 O28 W8 125.3(5) . .
W7 O28 W8 96.6(4) . .
W7 O29 W8 116.0(5) . .
W8 O31 Er1 136.7(6) . .
W9 O32 W8 157.0(7) . .
W9 O34 W10 120.9(6) . .
W10 O36 Er1 159.0(7) . .
W11 O37 W10 141.5(6) . .
W11 O39 Er1 155.4(6) . .
W12 O40 Er1 136.1(6) . .
W17 O41 W12 157.3(7) . .
W16 O43 W12 149.1(6) . .
Ge2 O44 W13 126.4(6) . .
Ge2 O44 W12 126.5(6) . .
W13 O44 W12 96.6(4) . .
W12 O45 W13 115.0(5) . .
W15 O47 W13 150.3(6) . .
W13 O48 Er1 132.7(5) . .
W14 O49 W13 159.6(6) . .
Ge2 O51 W19 120.3(6) . .
Ge2 O51 W20 125.9(6) . .
W19 O51 W20 95.7(4) . .
Ge2 O51 W14 120.7(5) . .
W19 O51 W14 93.8(4) . .
W20 O51 W14 92.8(4) . .
W14 O52 W20 119.4(7) . .
W14 O53 W19 121.0(5) . .
W15 O54 W14 151.6(7) . .
W21 O56 W15 121.1(7) . .
Ge2 O57 W21 123.9(6) . .
Ge2 O57 W15 121.8(5) . .
W21 O57 W15 95.6(5) . .
Ge2 O57 W16 120.1(6) . .
W21 O57 W16 94.7(4) . .
W15 O57 W16 93.3(4) . .
W16 O58 W15 119.6(5) . .
W21 O60 W16 120.6(6) . .
W17 O61 W16 147.8(7) . .
W17 O63 W22 120.9(6) . .
Ge2 O64 W17 121.5(5) . .
Ge2 O64 W22 125.7(6) . .
W17 O64 W22 93.4(4) . .
Ge2 O64 W18 119.2(5) . .
W17 O64 W18 93.7(4) . .
W22 O64 W18 95.7(4) . .
W17 O65 W18 121.5(8) . .
W22 O67 W18 121.0(6) . .
W18 O68 Er1 158.0(7) . .
W19 O69 W18 141.3(6) . .
W19 O71 Er1 156.3(6) . .
W20 O72 W19 118.7(5) . .
W22 O74 W20 154.1(7) . .
W21 O75 W20 153.7(8) . .
W21 O77 W22 150.3(7) . .
N2 Cu1 N2 180.0(9) . 3_556
N2 Cu1 N1 94.4(6) . 3_556
N2 Cu1 N1 85.6(6) 3_556 3_556
N2 Cu1 N1 85.6(6) . .
N2 Cu1 N1 94.4(6) 3_556 .
N1 Cu1 N1 180.000(2) 3_556 .
N4 Cu2 N5 94.7(6) . .
N4 Cu2 N3 86.2(6) . .
N5 Cu2 N3 167.7(7) . .
N4 Cu2 N6 179.7(7) . .
N5 Cu2 N6 85.1(7) . .
N3 Cu2 N6 94.1(6) . .
N8 Cu3 N10 176.7(8) . .
N8 Cu3 N9 92.8(8) . .
N10 Cu3 N9 84.2(7) . .
N8 Cu3 N7 86.2(8) . .
N10 Cu3 N7 96.8(8) . .
N9 Cu3 N7 178.1(7) . .
C1 N1 Cu1 106.6(11) . .
C1 N1 H1C 110.4 . .
Cu1 N1 H1C 110.4 . .
C1 N1 H1D 110.4 . .
Cu1 N1 H1D 110.4 . .
H1C N1 H1D 108.6 . .
C2 N2 Cu1 111.2(12) . .
C2 N2 H2C 109.4 . .
Cu1 N2 H2C 109.4 . .
C2 N2 H2D 109.4 . .
Cu1 N2 H2D 109.4 . .
H2C N2 H2D 108.0 . .
C3 N3 Cu2 111.2(13) . .
C3 N3 H3A 109.4 . .
Cu2 N3 H3A 109.4 . .
C3 N3 H3B 109.4 . .
Cu2 N3 H3B 109.4 . .
H3A N3 H3B 108.0 . .
C4 N4 Cu2 109.3(13) . .
C4 N4 H4A 109.8 . .
Cu2 N4 H4A 109.8 . .
C4 N4 H4B 109.8 . .
Cu2 N4 H4B 109.8 . .
H4A N4 H4B 108.3 . .
C5 N5 Cu2 110.6(11) . .
C5 N5 H5A 109.5 . .
Cu2 N5 H5A 109.5 . .
C5 N5 H5B 109.5 . .
Cu2 N5 H5B 109.5 . .
H5A N5 H5B 108.1 . .
C6 N6 Cu2 108.3(12) . .
C6 N6 H6A 110.0 . .
Cu2 N6 H6A 110.0 . .
C6 N6 H6B 110.0 . .
Cu2 N6 H6B 110.0 . .
H6A N6 H6B 108.4 . .
C7 N7 Cu3 109.6(15) . .
C7 N7 H7C 109.7 . .
Cu3 N7 H7C 109.7 . .
C7 N7 H7D 109.7 . .
Cu3 N7 H7D 109.7 . .
H7C N7 H7D 108.2 . .
C8 N8 Cu3 110.7(15) . .
C8 N8 H8C 109.5 . .
Cu3 N8 H8C 109.5 . .
C8 N8 H8D 109.5 . .
Cu3 N8 H8D 109.5 . .
H8C N8 H8D 108.1 . .
C9 N9 Cu3 109.0(12) . .
C9 N9 H9C 109.9 . .
Cu3 N9 H9C 109.9 . .
C9 N9 H9D 109.9 . .
Cu3 N9 H9D 109.9 . .
H9C N9 H9D 108.3 . .
C10 N10 Cu3 106.0(13) . .
C10 N10 H10C 110.5 . .
Cu3 N10 H10C 110.5 . .
C10 N10 H10D 110.5 . .
Cu3 N10 H10D 110.5 . .
H10C N10 H10D 108.7 . .
C11 N11 H11C 109.5 . .
C11 N11 H11D 109.5 . .
H11C N11 H11D 109.5 . .
C11 N11 H11E 109.5 . .
H11C N11 H11E 109.5 . .
H11D N11 H11E 109.5 . .
C12 N12 H12C 109.5 . .
C12 N12 H12D 109.5 . .
H12C N12 H12D 109.5 . .
C12 N12 H12E 109.5 . .
H12C N12 H12E 109.5 . .
H12D N12 H12E 109.5 . .
C13 N13 H13C 109.5 . .
C13 N13 H13D 109.5 . .
H13C N13 H13D 109.5 . .
C13 N13 H13E 109.5 . .
H13C N13 H13E 109.5 . .
H13D N13 H13E 109.5 . .
C14 N14 H14C 109.5 . .
C14 N14 H14D 109.5 . .
H14C N14 H14D 109.5 . .
C14 N14 H14E 109.5 . .
H14C N14 H14E 109.5 . .
H14D N14 H14E 109.5 . .
N1 C1 C2 110.1(15) . .
N1 C1 H1A 109.6 . .
C2 C1 H1A 109.6 . .
N1 C1 H1B 109.6 . .
C2 C1 H1B 109.6 . .
H1A C1 H1B 108.2 . .
N2 C2 C1 106.8(16) . .
N2 C2 H2A 110.4 . .
C1 C2 H2A 110.4 . .
N2 C2 H2B 110.4 . .
C1 C2 H2B 110.4 . .
H2A C2 H2B 108.6 . .
C4 C3 N3 111.2(19) . .
C4 C3 H3C 109.4 . .
N3 C3 H3C 109.4 . .
C4 C3 H3D 109.4 . .
N3 C3 H3D 109.4 . .
H3C C3 H3D 108.0 . .
C3 C4 N4 121(2) . .
C3 C4 H4C 107.2 . .
N4 C4 H4C 107.2 . .
C3 C4 H4D 107.2 . .
N4 C4 H4D 107.2 . .
H4C C4 H4D 106.8 . .
N5 C5 C6 105.1(15) . .
N5 C5 H5C 110.7 . .
C6 C5 H5C 110.7 . .
N5 C5 H5D 110.7 . .
C6 C5 H5D 110.7 . .
H5C C5 H5D 108.8 . .
N6 C6 C5 109.7(19) . .
N6 C6 H6C 109.7 . .
C5 C6 H6C 109.7 . .
N6 C6 H6D 109.7 . .
C5 C6 H6D 109.7 . .
H6C C6 H6D 108.2 . .
N7 C7 C8 114(2) . .
N7 C7 H7A 108.7 . .
C8 C7 H7A 108.7 . .
N7 C7 H7B 108.7 . .
C8 C7 H7B 108.7 . .
H7A C7 H7B 107.6 . .
N8 C8 C7 112(2) . .
N8 C8 H8A 109.1 . .
C7 C8 H8A 109.1 . .
N8 C8 H8B 109.1 . .
C7 C8 H8B 109.1 . .
H8A C8 H8B 107.8 . .
C10 C9 N9 112.4(17) . .
C10 C9 H9A 109.1 . .
N9 C9 H9A 109.1 . .
C10 C9 H9B 109.1 . .
N9 C9 H9B 109.1 . .
H9A C9 H9B 107.9 . .
N10 C10 C9 109(2) . .
N10 C10 H10A 110.0 . .
C9 C10 H10A 110.0 . .
N10 C10 H10B 110.0 . .
C9 C10 H10B 110.0 . .
H10A C10 H10B 108.4 . .
C12 C11 N11 110.7(17) . .
C12 C11 H11A 109.5 . .
N11 C11 H11A 109.5 . .
C12 C11 H11B 109.5 . .
N11 C11 H11B 109.5 . .
H11A C11 H11B 108.1 . .
C11 C12 N12 115(2) . .
C11 C12 H12A 108.6 . .
N12 C12 H12A 108.6 . .
C11 C12 H12B 108.6 . .
N12 C12 H12B 108.6 . .
H12A C12 H12B 107.5 . .
C14 C13 N13 92(3) . .
C14 C13 H13A 113.2 . .
N13 C13 H13A 113.2 . .
C14 C13 H13B 113.2 . .
N13 C13 H13B 113.2 . .
H13A C13 H13B 110.6 . .
C13 C14 N14 128(4) . .
C13 C14 H14A 105.3 . .
N14 C14 H14A 105.3 . .
C13 C14 H14B 105.3 . .
N14 C14 H14B 105.3 . .
H14A C14 H14B 106.0 . .

loop_
_geom_bond_atom_site_label_1
_geom_bond_atom_site_label_2
_geom_bond_distance
_geom_bond_site_symmetry_2
K1 O12 2.820(11) .
K1 O12 2.820(11) 3_566
K1 O22 2.825(12) 3_566
K1 O22 2.825(12) .
K1 O9 2.834(12) .
K1 O9 2.834(12) 3_566
K1 O10 2.841(14) .
K1 O10 2.841(14) 3_566
K1 W3 3.7338(9) .
K1 W3 3.7338(9) 3_566
K1 W5 3.7842(9) .
K1 W5 3.7842(9) 3_566
W1 O1 1.724(11) .
W1 O2 1.828(11) .
W1 O4 1.932(11) .
W1 O6 1.960(11) .
W1 O5 1.991(12) .
W1 O3 2.301(11) .
W2 O7 1.704(12) .
W2 O8 1.816(12) .
W2 O9 1.901(12) .
W2 O6 1.925(11) .
W2 O10 1.979(11) .
W2 O3 2.311(10) .
W3 O11 1.718(12) .
W3 O5 1.891(12) .
W3 O10 1.892(11) .
W3 O12 1.912(11) .
W3 O13 1.917(10) .
W3 O3 2.303(11) .
W4 O14 1.745(10) .
W4 O15 1.855(11) .
W4 O18 1.919(11) .
W4 O16 1.929(12) .
W4 O13 1.931(10) .
W4 O17 2.326(10) .
W5 O19 1.722(12) .
W5 O20 1.838(12) .
W5 O18 1.894(11) .
W5 O12 1.940(11) .
W5 O22 1.976(11) .
W5 O21 2.346(11) .
W6 O23 1.699(12) .
W6 O24 1.875(11) .
W6 O25 1.896(11) .
W6 O22 1.937(12) .
W6 O9 1.942(11) .
W6 O21 2.284(10) .
W7 O26 1.732(10) .
W7 O27 1.768(11) .
W7 O29 1.907(12) .
W7 O25 1.939(12) .
W7 O8 2.093(12) .
W7 O28 2.171(10) .
W8 O30 1.747(12) .
W8 O31 1.759(10) .
W8 O32 1.947(9) .
W8 O29 1.956(11) .
W8 O2 2.093(11) .
W8 O28 2.215(11) .
W9 O33 1.703(11) .
W9 O4 1.884(12) .
W9 O32 1.899(10) .
W9 O16 1.906(11) .
W9 O34 1.908(11) .
W9 O17 2.277(11) .
W10 O35 1.704(11) .
W10 O36 1.765(11) .
W10 O37 1.933(11) .
W10 O34 1.956(12) .
W10 O15 2.073(11) .
W10 O17 2.312(11) .
W11 O38 1.746(11) .
W11 O39 1.762(12) .
W11 O37 1.906(11) .
W11 O24 2.028(12) .
W11 O20 2.069(13) .
W11 O21 2.295(10) .
W12 O42 1.730(12) .
W12 O40 1.756(11) .
W12 O45 1.911(11) .
W12 O41 1.958(12) .
W12 O43 2.141(12) .
W12 O44 2.193(11) .
W13 O46 1.695(10) .
W13 O48 1.790(11) .
W13 O49 1.919(11) .
W13 O45 1.967(11) .
W13 O47 2.111(11) .
W13 O44 2.188(11) .
W14 O50 1.690(13) .
W14 O49 1.887(11) .
W14 O53 1.891(11) .
W14 O52 1.924(12) .
W14 O54 1.937(10) .
W14 O51 2.311(11) .
W15 O55 1.739(11) .
W15 O47 1.838(12) .
W15 O54 1.890(11) .
W15 O58 1.956(12) .
W15 O56 1.977(12) .
W15 O57 2.272(12) .
W16 O59 1.666(12) .
W16 O43 1.821(12) .
W16 O58 1.913(12) .
W16 O61 1.927(12) .
W16 O60 1.995(13) .
W16 O57 2.325(11) .
W17 O62 1.697(13) .
W17 O41 1.874(12) .
W17 O63 1.896(13) .
W17 O65 1.905(12) .
W17 O61 1.916(12) .
W17 O64 2.285(11) .
W18 O66 1.726(13) .
W18 O68 1.747(11) .
W18 O65 1.943(13) .
W18 O69 1.961(13) .
W18 O67 2.095(14) .
W18 O64 2.316(10) .
W19 O70 1.730(11) .
W19 O71 1.735(12) .
W19 O69 1.877(12) .
W19 O53 1.977(12) .
W19 O72 2.101(12) .
W19 O51 2.300(11) .
W20 O73 1.696(13) .
W20 O72 1.862(11) .
W20 O74 1.923(13) .
W20 O75 1.930(11) .
W20 O52 1.944(13) .
W20 O51 2.302(11) .
W21 O76 1.712(12) .
W21 O56 1.878(13) .
W21 O60 1.891(13) .
W21 O77 1.893(14) .
W21 O75 1.898(12) .
W21 O57 2.262(11) .
W22 O78 1.675(13) .
W22 O67 1.834(14) .
W22 O74 1.891(13) .
W22 O63 1.939(14) .
W22 O77 1.967(13) .
W22 O64 2.299(10) .
Er1 O39 2.321(13) .
Er1 O71 2.331(13) .
Er1 O36 2.353(10) .
Er1 O68 2.361(11) .
Er1 O31 2.375(10) .
Er1 O27 2.376(11) .
Er1 O48 2.380(11) .
Er1 O40 2.431(10) .
Ge1 O3 1.710(11) .
Ge1 O28 1.711(10) .
Ge1 O21 1.719(11) .
Ge1 O17 1.731(10) .
Ge2 O44 1.699(11) .
Ge2 O51 1.726(11) .
Ge2 O64 1.735(10) .
Ge2 O57 1.743(11) .
Na1 O3W 2.008(9) .
Na1 O6W 2.056(9) .
Na1 O2W 2.066(9) .
Na1 O5W 2.076(9) .
Cu1 N2 1.960(15) .
Cu1 N2 1.960(15) 3_556
Cu1 N1 1.985(13) 3_556
Cu1 N1 1.985(13) .
Cu2 N4 1.972(16) .
Cu2 N5 1.981(16) .
Cu2 N3 2.001(16) .
Cu2 N6 2.018(16) .
Cu3 N8 1.960(19) .
Cu3 N10 1.97(2) .
Cu3 N9 1.989(15) .
Cu3 N7 2.023(17) .
N1 C1 1.473(19) .
N1 H1C 0.9000 .
N1 H1D 0.9000 .
N2 C2 1.47(2) .
N2 H2C 0.9000 .
N2 H2D 0.9000 .
N3 C3 1.491(10) .
N3 H3A 0.9000 .
N3 H3B 0.9000 .
N4 C4 1.439(10) .
N4 H4A 0.9000 .
N4 H4B 0.9000 .
N5 C5 1.49(2) .
N5 H5A 0.9000 .
N5 H5B 0.9000 .
N6 C6 1.46(3) .
N6 H6A 0.9000 .
N6 H6B 0.9000 .
N7 C7 1.45(3) .
N7 H7C 0.9000 .
N7 H7D 0.9000 .
N8 C8 1.46(3) .
N8 H8C 0.9000 .
N8 H8D 0.9000 .
N9 C9 1.50(3) .
N9 H9C 0.9000 .
N9 H9D 0.9000 .
N10 C10 1.47(3) .
N10 H10C 0.9000 .
N10 H10D 0.9000 .
N11 C11 1.44(2) .
N11 H11C 0.8900 .
N11 H11D 0.8900 .
N11 H11E 0.8900 .
N12 C12 1.441(10) .
N12 H12C 0.8900 .
N12 H12D 0.8900 .
N12 H12E 0.8900 .
N13 C13 1.514(11) .
N13 H13C 0.8900 .
N13 H13D 0.8900 .
N13 H13E 0.8900 .
N14 C14 1.507(11) .
N14 H14C 0.8900 .
N14 H14D 0.8900 .
N14 H14E 0.8900 .
C1 C2 1.49(2) .
C1 H1A 0.9700 .
C1 H1B 0.9700 .
C2 H2A 0.9700 .
C2 H2B 0.9700 .
C3 C4 1.42(3) .
C3 H3C 0.9700 .
C3 H3D 0.9700 .
C4 H4C 0.9700 .
C4 H4D 0.9700 .
C5 C6 1.54(3) .
C5 H5C 0.9700 .
C5 H5D 0.9700 .
C6 H6C 0.9700 .
C6 H6D 0.9700 .
C7 C8 1.489(10) .
C7 H7A 0.9700 .
C7 H7B 0.9700 .
C8 H8A 0.9700 .
C8 H8B 0.9700 .
C9 C10 1.48(3) .
C9 H9A 0.9700 .
C9 H9B 0.9700 .
C10 H10A 0.9700 .
C10 H10B 0.9700 .
C11 C12 1.42(3) .
C11 H11A 0.9700 .
C11 H11B 0.9700 .
C12 H12A 0.9700 .
C12 H12B 0.9700 .
C13 C14 1.506(11) .
C13 H13A 0.9700 .
C13 H13B 0.9700 .
C14 H14A 0.9700 .
C14 H14B 0.9700 .

loop_
_geom_hbond_atom_site_label_D
_geom_hbond_atom_site_label_H
_geom_hbond_atom_site_label_A
_geom_hbond_distance_DH
_geom_hbond_distance_HA
_geom_hbond_distance_DA
_geom_hbond_angle_DHA
_geom_hbond_site_symmetry_A
N1 H1C O70 0.90 2.24 3.047(17) 148.3 .
N1 H1D O32 0.90 2.23 3.09(2) 159.7 .
N2 H2C O53 0.90 2.24 3.141(19) 175.6 3_556
N2 H2D O31 0.90 2.13 2.96(2) 154.8 3_556
N3 H3A O45 0.90 2.27 3.15(2) 166.3 3_656
N3 H3B O27 0.90 2.21 3.063(18) 157.8 3_656
N3 H3B O26 0.90 2.59 3.28(2) 133.1 3_656
N4 H4A O38 0.90 2.54 3.165(19) 126.6 2_646
N4 H4A O66 0.90 2.60 3.37(2) 143.6 2_646
N4 H4B O8W 0.90 2.37 3.16(4) 146.3 2_646
N4 H4B O56 0.90 2.57 3.36(2) 146.6 .
N4 H4A O65 0.90 2.65 3.22(2) 122.2 2_646
N5 H5A O56 0.90 2.23 2.993(18) 142.1 .
N5 H5A O60 0.90 2.52 3.27(2) 140.5 .
N5 H5A O58 0.90 2.57 3.311(19) 140.4 .
N5 H5B O38 0.90 2.14 3.005(19) 161.6 2_646
N6 H6B O46 0.90 2.23 2.95(2) 137.6 3_656
N6 H6B O48 0.90 2.53 3.350(19) 152.4 3_656
N7 H7C O1 0.90 2.37 3.02(2) 128.2 4_566
N7 H7C O52 0.90 2.55 3.01(2) 112.8 2_556
N7 H7D O73 0.90 2.45 3.33(3) 166.4 2_556
N8 H8C O15 0.90 2.27 3.05(2) 145.3 .
N8 H8D O6 0.90 2.22 3.02(2) 148.9 4_566
N9 H9C O29 0.90 2.20 2.982(19) 144.5 4_566
N9 H9D O15 0.90 2.09 2.895(18) 147.9 .
N10 H10C O72 0.90 2.45 3.25(2) 148.4 2_556
N10 H10C O52 0.90 2.51 3.28(2) 144.4 2_556
N10 H10C O53 0.90 2.58 3.06(2) 114.2 2_556
N10 H10D O30 0.90 2.34 3.15(2) 148.9 4_566
N11 H11C O46 0.89 2.20 2.85(2) 130.2 4_565
N11 H11C O58 0.89 2.34 3.03(2) 134.3 2_655
N11 H11D O55 0.89 2.20 2.979(19) 145.7 4_565
N11 H11D O47 0.89 2.34 3.060(19) 137.4 4_565
N11 H11E O45 0.89 2.14 2.909(18) 144.4 2_655
N11 H11E O43 0.89 2.17 2.881(19) 137.0 2_655
N12 H12D O50 0.89 2.05 2.91(2) 160.5 4_565
N12 H12E O33 0.89 2.52 3.08(2) 121.7 2
N12 H12E O4 0.89 2.60 3.02(2) 109.5 2
N13 H13C O26 0.89 2.41 3.05(4) 128.8 3_665
N13 H13C O66 0.89 2.62 3.18(4) 121.3 2_655
N13 H13E O7 0.89 2.57 3.16(4) 123.8 3_665
